data_7006008
loop_
_publ_author_name
'Stamatatos, Theocharis C.'
'Abboud, Khalil A.'
'Perlepes, Spyros P.'
'Christou, George'

_publ_section_title
;
 The highest nuclearity metal oxime clusters: Ni14 and Ni12Na2
 complexes from the use of 2-pyridinealdoximate and azide ligands.
;
_journal_issue 35
_journal_name_full 'Dalton transactions (Cambridge, England : 2003)'
_journal_page_first 3861
_journal_page_last 3863
_journal_paper_doi 10.1039/b708189h
_journal_year 2007
_chemical_formula_sum 'C116 H148 Cl2 N56 Ni14 O42'
_chemical_formula_weight 3891.74
_chemical_name_systematic
;
?
;
_space_group_IT_number 2
_symmetry_cell_setting triclinic
_symmetry_space_group_name_Hall '-P 1'
_symmetry_space_group_name_H-M 'P -1'
_atom_sites_solution_hydrogens geom
_atom_sites_solution_primary direct
_atom_sites_solution_secondary difmap
_audit_creation_method SHELXL-97
_cell_angle_alpha 83.379(7)
_cell_angle_beta 82.208(7)
_cell_angle_gamma 65.901(8)
_cell_formula_units_Z 2
_cell_length_a 17.143(6)
_cell_length_b 20.214(7)
_cell_length_c 25.715(9)
_cell_measurement_reflns_used 13
_cell_measurement_temperature 173(2)
_cell_measurement_theta_max 28.0
_cell_measurement_theta_min 2.0
_cell_volume 8041(5)
_computing_cell_refinement 'Bruker SMART v5.624 & SAINT 6.36a (Bruker 1998)'
_computing_data_collection 'Bruker SMART v5.624 (Bruker 1998)'
_computing_data_reduction 'Bruker SHELXTL v6.14 (Bruker 2000)'
_computing_molecular_graphics 'Bruker SHELXTL v6.14'
_computing_publication_material 'Bruker SHELXTL v6.14'
_computing_structure_refinement 'Bruker SHELXTL v6.14'
_computing_structure_solution 'Bruker SHELXTL v6.14'
_diffrn_ambient_temperature 173(2)
_diffrn_measured_fraction_theta_full 0.998
_diffrn_measured_fraction_theta_max 0.998
_diffrn_measurement_device_type 'SMART CCD area detector'
_diffrn_measurement_method '\w scans'
_diffrn_radiation_monochromator graphite
_diffrn_radiation_source 'fine-focus sealed tube'
_diffrn_radiation_type MoK\a
_diffrn_radiation_wavelength 0.71073
_diffrn_reflns_av_R_equivalents 0.1731
_diffrn_reflns_av_sigmaI/netI 0.6911
_diffrn_reflns_limit_h_max 18
_diffrn_reflns_limit_h_min -18
_diffrn_reflns_limit_k_max 16
_diffrn_reflns_limit_k_min -22
_diffrn_reflns_limit_l_max 28
_diffrn_reflns_limit_l_min -27
_diffrn_reflns_number 36302
_diffrn_reflns_theta_full 23.00
_diffrn_reflns_theta_max 23.00
_diffrn_reflns_theta_min 1.41
_diffrn_standards_decay_% 1
_diffrn_standards_number 0
_exptl_absorpt_coefficient_mu 1.722
_exptl_absorpt_correction_T_max 0.9601
_exptl_absorpt_correction_T_min 0.7645
_exptl_absorpt_correction_type integration
_exptl_absorpt_process_details 'based on measured indexed crystal faces, Bruker SHELXTL v6.12 (Bruker 1998)'
_exptl_crystal_colour plates
_exptl_crystal_density_diffrn 1.607
_exptl_crystal_density_method 'not measured'
_exptl_crystal_description yellow
_exptl_crystal_F_000 3996
_exptl_crystal_size_max 0.20
_exptl_crystal_size_mid 0.08
_exptl_crystal_size_min 0.02
_refine_diff_density_max 1.070
_refine_diff_density_min -0.656
_refine_diff_density_rms 0.128
_refine_ls_extinction_method none
_refine_ls_goodness_of_fit_ref 0.603
_refine_ls_hydrogen_treatment constr
_refine_ls_matrix_type full
_refine_ls_number_parameters 793
_refine_ls_number_reflns 22335
_refine_ls_number_restraints 5
_refine_ls_restrained_S_all 0.603
_refine_ls_R_factor_all 0.2199
_refine_ls_R_factor_gt 0.0828
_refine_ls_shift/su_max 0.000
_refine_ls_shift/su_mean 0.000
_refine_ls_structure_factor_coef Fsqd
_refine_ls_weighting_details 'calc w=1/[\s^2^(Fo^2^)+(0.0457P)^2^] where P=(Fo^2^+2Fc^2^)/3'
_refine_ls_weighting_scheme calc
_refine_ls_wR_factor_gt 0.1813
_refine_ls_wR_factor_ref 0.2042
_reflns_number_gt 4447
_reflns_number_total 22335
_reflns_threshold_expression I>2\s(I)
_cod_data_source_file b708189h.txt
_cod_data_source_block st64
_cod_depositor_comments
;
The following automatic conversions were performed:
'_symmetry_cell_setting' value 'Triclinic' changed to 'triclinic'
according to '/home/saulius/struct/CIF-dictionaries/cif_core.dic'
dictionary named 'cif_core.dic' version 2.4.1 from 2010-06-29.

Automatic conversion script
Id: cif_fix_enum 1527 2010-12-29 10:47:43Z saulius 
;
_cod_original_sg_symbol_H-M P-1
_cod_database_code 7006008

loop_
_symmetry_equiv_pos_as_xyz
'x, y, z'
'-x, -y, -z'

loop_
_atom_site_label
_atom_site_type_symbol
_atom_site_fract_x
_atom_site_fract_y
_atom_site_fract_z
_atom_site_U_iso_or_equiv
_atom_site_adp_type
_atom_site_occupancy
_atom_site_symmetry_multiplicity
_atom_site_calc_flag
_atom_site_refinement_flags
_atom_site_disorder_assembly
_atom_site_disorder_group
Ni1 Ni 0.23560(15) 0.43200(12) -0.09029(8) 0.0435(7) Uani 1 1 d . . .
Ni2 Ni 0.06365(14) 0.38750(12) -0.06737(7) 0.0348(6) Uani 1 1 d . . .
Ni3 Ni 0.21046(14) 0.33996(12) -0.17365(7) 0.0375(7) Uani 1 1 d . . .
Ni4 Ni 0.08611(14) 0.45822(12) 0.03264(8) 0.0395(7) Uani 1 1 d D . .
Ni5 Ni 0.27751(14) 0.15912(12) -0.12352(7) 0.0383(7) Uani 1 1 d . . .
Ni6 Ni 0.12427(14) 0.21434(12) -0.01520(7) 0.0372(7) Uani 1 1 d . . .
Ni7 Ni -0.05540(14) 0.28920(12) -0.06343(8) 0.0414(7) Uani 1 1 d . . .
O1 O 0.1895(5) 0.3531(5) -0.0943(3) 0.026(3) Uiso 1 1 d . . .
H1B H 0.2241 0.3072 -0.0743 0.032 Uiso 1 1 calc R . .
O2 O 0.0659(5) 0.2865(5) -0.0757(3) 0.020(3) Uiso 1 1 d . . .
H2B H 0.0945 0.2683 -0.1108 0.025 Uiso 1 1 calc R . .
O3 O 0.0471(6) 0.4908(5) -0.0465(3) 0.027(3) Uiso 1 1 d . . .
O4 O 0.2166(3) 0.4146(11) 0.0231(8) 0.160(9) Uiso 1 1 d D . .
O5 O 0.0240(6) 0.4335(5) -0.1380(3) 0.028(3) Uiso 1 1 d . . .
O6 O 0.3393(6) 0.2744(6) -0.1778(4) 0.041(3) Uiso 1 1 d . . .
O7 O 0.1451(5) 0.1216(5) -0.0523(3) 0.022(3) Uiso 1 1 d . . .
O8 O 0.0832(6) 0.3644(6) 0.0099(3) 0.031(3) Uiso 1 1 d . . .
O9 O -0.0611(6) 0.4341(5) -0.0441(3) 0.030(3) Uiso 1 1 d . . .
O10 O 0.0085(8) 0.1236(8) -0.0782(5) 0.087(4) Uiso 1 1 d . . .
O11 O 0.0947(6) 0.4378(5) 0.1140(3) 0.038(3) Uiso 1 1 d . . .
N1 N 0.2507(7) 0.5297(4) -0.1043(3) 0.036(4) Uiso 1 1 d G . .
C1 C 0.3251(5) 0.5401(5) -0.1231(4) 0.059(6) Uiso 1 1 d G . .
H1A H 0.3789 0.4997 -0.1256 0.071 Uiso 1 1 calc R . .
C2 C 0.3209(6) 0.6097(7) -0.1381(4) 0.082(7) Uiso 1 1 d G . .
H2A H 0.3717 0.6168 -0.1509 0.099 Uiso 1 1 calc R . .
C3 C 0.2423(8) 0.6689(5) -0.1344(4) 0.061(6) Uiso 1 1 d G . .
H3A H 0.2394 0.7165 -0.1446 0.073 Uiso 1 1 calc R . .
C4 C 0.1678(6) 0.6585(5) -0.1156(4) 0.063(6) Uiso 1 1 d G . .
H4A H 0.1141 0.6989 -0.1131 0.075 Uiso 1 1 calc R . .
C5 C 0.1721(5) 0.5889(6) -0.1006(3) 0.033(5) Uiso 1 1 d G . .
C6 C 0.0942(10) 0.5761(9) -0.0781(5) 0.035(5) Uiso 1 1 d . . .
H6A H 0.0387 0.6121 -0.0692 0.043 Uiso 1 1 calc R . .
N2 N 0.1175(7) 0.5036(7) -0.0728(4) 0.028(3) Uiso 1 1 d . . .
N3 N 0.3637(6) 0.3614(6) -0.0964(5) 0.044(4) Uiso 1 1 d G . .
C7 C 0.4209(11) 0.3470(11) -0.1415(4) 0.266(19) Uiso 1 1 d G . .
H7A H 0.4009 0.3668 -0.1749 0.319 Uiso 1 1 calc R . .
C8 C 0.5073(10) 0.3036(14) -0.1379(8) 0.88(8) Uiso 1 1 d G . .
H8A H 0.5464 0.2937 -0.1688 1.053 Uiso 1 1 calc R . .
C9 C 0.5366(7) 0.2746(11) -0.0891(11) 0.28(2) Uiso 1 1 d G . .
H9A H 0.5957 0.2450 -0.0866 0.334 Uiso 1 1 calc R . .
C10 C 0.4794(13) 0.2890(10) -0.0439(8) 0.159(11) Uiso 1 1 d G . .
H10A H 0.4995 0.2692 -0.0105 0.191 Uiso 1 1 calc R . .
C11 C 0.3930(11) 0.3324(10) -0.0475(4) 0.167(12) Uiso 1 1 d GD . .
N4 N 0.2592(15) 0.3991(12) -0.0052(7) 0.110(7) Uiso 1 1 d . . .
N5 N 0.2070(8) 0.3493(7) -0.2573(4) 0.035(4) Uiso 1 1 d . . .
C13 C 0.2749(10) 0.3118(9) -0.2906(6) 0.044(5) Uiso 1 1 d . . .
H13A H 0.3280 0.2789 -0.2784 0.053 Uiso 1 1 calc R . .
C14 C 0.2626(12) 0.3244(11) -0.3452(7) 0.076(7) Uiso 1 1 d . . .
H14A H 0.3060 0.2986 -0.3712 0.091 Uiso 1 1 calc R . .
C15 C 0.1806(13) 0.3786(11) -0.3586(8) 0.086(7) Uiso 1 1 d . . .
H15A H 0.1725 0.3939 -0.3945 0.103 Uiso 1 1 calc R . .
C16 C 0.1139(12) 0.4088(10) -0.3209(7) 0.069(6) Uiso 1 1 d . . .
H16A H 0.0580 0.4383 -0.3307 0.083 Uiso 1 1 calc R . .
C17 C 0.1295(9) 0.3952(8) -0.2671(5) 0.022(4) Uiso 1 1 d . . .
C18 C 0.0595(9) 0.4281(8) -0.2301(5) 0.020(4) Uiso 1 1 d . . .
H18A H 0.0033 0.4598 -0.2383 0.024 Uiso 1 1 calc R . .
N6 N 0.0861(7) 0.4067(6) -0.1777(4) 0.026(3) Uiso 1 1 d . . .
N7 N 0.3871(8) 0.0883(7) -0.0940(5) 0.041(4) Uiso 1 1 d . . .
C19 C 0.4043(11) 0.0191(9) -0.0709(6) 0.050(5) Uiso 1 1 d . . .
H19A H 0.3593 0.0023 -0.0653 0.060 Uiso 1 1 calc R . .
C20 C 0.4871(9) -0.0284(9) -0.0552(5) 0.033(4) Uiso 1 1 d . . .
H20A H 0.4941 -0.0720 -0.0343 0.039 Uiso 1 1 calc R . .
C21 C 0.5541(11) -0.0110(10) -0.0700(6) 0.058(6) Uiso 1 1 d . . .
H21A H 0.6098 -0.0428 -0.0611 0.070 Uiso 1 1 calc R . .
C22 C 0.5401(11) 0.0585(10) -0.1002(6) 0.060(6) Uiso 1 1 d . . .
H22A H 0.5836 0.0762 -0.1114 0.072 Uiso 1 1 calc R . .
C23 C 0.4575(10) 0.0936(9) -0.1099(6) 0.033(5) Uiso 1 1 d . . .
C24 C 0.4422(11) 0.1679(9) -0.1410(6) 0.050(5) Uiso 1 1 d . . .
H24A H 0.4871 0.1840 -0.1524 0.060 Uiso 1 1 calc R . .
N8 N 0.3629(9) 0.2061(8) -0.1499(5) 0.048(4) Uiso 1 1 d . . .
N9 N 0.2949(8) 0.0958(7) -0.1862(5) 0.041(4) Uiso 1 1 d . . .
C25 C 0.3460(10) 0.0960(10) -0.2330(7) 0.056(6) Uiso 1 1 d . . .
H25A H 0.3755 0.1274 -0.2410 0.067 Uiso 1 1 calc R . .
C26 C 0.3499(16) 0.0434(15) -0.2686(10) 0.133(10) Uiso 1 1 d . . .
H26A H 0.3848 0.0387 -0.3011 0.159 Uiso 1 1 calc R . .
C27 C 0.3046(14) 0.0006(13) -0.2564(9) 0.109(9) Uiso 1 1 d . . .
H27A H 0.3108 -0.0335 -0.2808 0.131 Uiso 1 1 calc R . .
C28 C 0.2492(12) 0.0037(11) -0.2099(7) 0.080(7) Uiso 1 1 d . . .
H28A H 0.2139 -0.0229 -0.2030 0.096 Uiso 1 1 calc R . .
C29 C 0.2527(11) 0.0500(11) -0.1758(7) 0.062(6) Uiso 1 1 d . . .
C30 C 0.1950(10) 0.0616(9) -0.1268(6) 0.046(5) Uiso 1 1 d . . .
H30A H 0.1605 0.0346 -0.1172 0.055 Uiso 1 1 calc R . .
N10 N 0.1929(8) 0.1115(7) -0.0962(5) 0.044(4) Uiso 1 1 d . . .
N11 N 0.1677(7) 0.1561(7) 0.0545(5) 0.035(4) Uiso 1 1 d . . .
C31 C 0.1935(10) 0.0839(10) 0.0666(7) 0.058(6) Uiso 1 1 d . . .
H31A H 0.1973 0.0534 0.0400 0.070 Uiso 1 1 calc R . .
C32 C 0.2144(9) 0.0529(10) 0.1162(6) 0.049(5) Uiso 1 1 d . . .
H32A H 0.2342 0.0018 0.1237 0.059 Uiso 1 1 calc R . .
C33 C 0.2053(12) 0.0995(12) 0.1553(8) 0.081(7) Uiso 1 1 d . . .
H33A H 0.2185 0.0780 0.1896 0.098 Uiso 1 1 calc R . .
C34 C 0.1787(10) 0.1742(10) 0.1478(6) 0.054(6) Uiso 1 1 d . . .
H34A H 0.1741 0.2052 0.1742 0.065 Uiso 1 1 calc R . .
C35 C 0.1593(11) 0.1979(11) 0.0951(7) 0.060(6) Uiso 1 1 d . . .
C36 C 0.1305(9) 0.2775(9) 0.0787(6) 0.044(5) Uiso 1 1 d . . .
H36A H 0.1255 0.3114 0.1030 0.053 Uiso 1 1 calc R . .
N12 N 0.1123(8) 0.2993(7) 0.0292(5) 0.038(4) Uiso 1 1 d . . .
C12 C 0.3416(16) 0.3450(16) 0.0012(7) 0.170(12) Uiso 1 1 d D . .
H12A H 0.3602 0.3203 0.0339 0.204 Uiso 1 1 calc R . .
N13 N -0.1753(8) 0.3022(7) -0.0362(4) 0.037(4) Uiso 1 1 d . . .
C37 C -0.2165(11) 0.2567(10) -0.0297(6) 0.052(5) Uiso 1 1 d . . .
H37A H -0.1825 0.2100 -0.0421 0.063 Uiso 1 1 calc R . .
C38 C -0.2961(10) 0.2647(10) -0.0090(6) 0.047(5) Uiso 1 1 d . . .
H38A H -0.3151 0.2262 -0.0052 0.056 Uiso 1 1 calc R . .
C39 C -0.3470(12) 0.3331(11) 0.0060(6) 0.066(6) Uiso 1 1 d . . .
H39A H -0.4049 0.3442 0.0199 0.080 Uiso 1 1 calc R . .
C40 C -0.3157(11) 0.3839(11) 0.0013(6) 0.059(6) Uiso 1 1 d . . .
H40A H -0.3512 0.4319 0.0106 0.071 Uiso 1 1 calc R . .
C41 C -0.2318(10) 0.3659(9) -0.0172(5) 0.027(4) Uiso 1 1 d . . .
C42 C -0.1913(9) 0.4198(9) -0.0229(5) 0.033(5) Uiso 1 1 d . . .
H42A H -0.2234 0.4693 -0.0157 0.040 Uiso 1 1 calc R . .
N14 N -0.1100(7) 0.3951(6) -0.0383(4) 0.024(3) Uiso 1 1 d . . .
N15 N -0.0909(8) 0.3314(8) -0.1379(5) 0.039(4) Uiso 1 1 d . . .
C43 C -0.1213(11) 0.3943(11) -0.1612(7) 0.071(6) Uiso 1 1 d . . .
H43A H -0.1250 0.4324 -0.1412 0.085 Uiso 1 1 calc R . .
C44 C -0.1522(12) 0.4184(13) -0.2141(8) 0.100(8) Uiso 1 1 d . . .
H44A H -0.1751 0.4680 -0.2267 0.120 Uiso 1 1 calc R . .
C45 C -0.1447(13) 0.3612(13) -0.2445(8) 0.095(8) Uiso 1 1 d . . .
H45A H -0.1602 0.3706 -0.2795 0.114 Uiso 1 1 calc R . .
C46 C -0.1133(12) 0.2900(12) -0.2207(8) 0.086(7) Uiso 1 1 d . . .
H46A H -0.1119 0.2513 -0.2391 0.103 Uiso 1 1 calc R . .
C47 C -0.0843(12) 0.2751(12) -0.1708(8) 0.077(7) Uiso 1 1 d . . .
N16 N -0.0249(8) 0.1930(8) -0.0987(5) 0.055(4) Uiso 1 1 d . . .
N17 N 0.2362(8) 0.4377(8) -0.1730(6) 0.057(5) Uiso 1 1 d . . .
N18 N 0.2468(14) 0.4790(13) -0.2109(9) 0.133(9) Uiso 1 1 d . . .
N19 N 0.264(2) 0.5137(18) -0.2385(12) 0.246(17) Uiso 1 1 d . . .
N20 N 0.1784(8) 0.2457(7) -0.1623(5) 0.047(4) Uiso 1 1 d . . .
N21 N 0.1452(10) 0.2342(9) -0.1970(6) 0.071(5) Uiso 1 1 d . . .
N22 N 0.1120(9) 0.2208(9) -0.2260(6) 0.072(5) Uiso 1 1 d . . .
N23 N 0.2432(7) 0.2077(6) -0.0474(4) 0.026(3) Uiso 1 1 d . . .
N24 N 0.3031(8) 0.1921(7) -0.0224(5) 0.033(4) Uiso 1 1 d . . .
N25 N 0.3565(8) 0.1765(7) 0.0091(5) 0.050(4) Uiso 1 1 d . . .
N26 N -0.0008(8) 0.2301(7) 0.0075(5) 0.034(4) Uiso 1 1 d . . .
N27 N -0.0322(10) 0.2006(9) 0.0351(6) 0.070(5) Uiso 1 1 d . . .
N28 N -0.0599(11) 0.1650(10) 0.0680(7) 0.107(7) Uiso 1 1 d . . .
C48 C -0.0546(10) 0.2015(10) -0.1481(6) 0.056(6) Uiso 1 1 d . . .
H48A H -0.0551 0.1625 -0.1652 0.068 Uiso 1 1 calc R . .
Ni8 Ni 0.47622(15) 0.18989(14) 0.40980(8) 0.0509(8) Uani 1 1 d D . .
Ni9 Ni 0.46995(15) 0.07416(13) 0.53257(8) 0.0507(8) Uani 1 1 d . . .
Ni10 Ni 0.37335(14) 0.07595(13) 0.43351(7) 0.0443(7) Uani 1 1 d . . .
Ni11 Ni 0.16855(15) 0.16715(12) 0.48554(8) 0.0438(7) Uani 1 1 d . . .
Ni12 Ni 0.21491(15) 0.01659(13) 0.43761(8) 0.0484(7) Uani 1 1 d . . .
Ni13 Ni 0.13857(14) 0.29324(12) 0.37727(7) 0.0385(7) Uani 1 1 d . . .
Ni14 Ni 0.35088(14) 0.19616(12) 0.32707(7) 0.0396(7) Uani 1 1 d . . .
O12 O 0.3640(6) 0.1803(5) 0.4062(3) 0.033(3) Uani 1 1 d . . .
H12B H 0.3154 0.2182 0.4262 0.039 Uiso 1 1 calc R . .
O13 O 0.2482(6) 0.1034(5) 0.4297(4) 0.034(3) Uiso 1 1 d . . .
H13B H 0.2331 0.1294 0.3946 0.041 Uiso 1 1 calc R . .
O14 O 0.4977(6) 0.0390(6) 0.4538(4) 0.044(3) Uiso 1 1 d . . .
N29 N 0.6060(8) 0.1740(8) 0.3964(5) 0.048(4) Uiso 1 1 d . . .
C49 C 0.6446(11) 0.2201(11) 0.3798(6) 0.059(6) Uiso 1 1 d . . .
H49A H 0.6092 0.2706 0.3793 0.070 Uiso 1 1 calc R . .
C50 C 0.7281(12) 0.2013(11) 0.3639(6) 0.072(6) Uiso 1 1 d . . .
H50A H 0.7484 0.2377 0.3504 0.086 Uiso 1 1 calc R . .
C51 C 0.7839(13) 0.1304(12) 0.3668(7) 0.089(7) Uiso 1 1 d . . .
H51A H 0.8435 0.1162 0.3564 0.107 Uiso 1 1 calc R . .
C52 C 0.7493(12) 0.0796(12) 0.3860(7) 0.078(7) Uiso 1 1 d . . .
H52A H 0.7858 0.0296 0.3905 0.093 Uiso 1 1 calc R . .
C53 C 0.6619(10) 0.1024(9) 0.3982(6) 0.037(5) Uiso 1 1 d . . .
C54 C 0.6230(9) 0.0537(8) 0.4185(5) 0.022(4) Uiso 1 1 d . . .
H54A H 0.6563 0.0038 0.4269 0.027 Uiso 1 1 calc R . .
N30 N 0.5452(9) 0.0785(7) 0.4247(5) 0.044(4) Uiso 1 1 d . . .
O15 O 0.4381(13) 0.1914(11) 0.5275(8) 0.170(8) Uiso 1 1 d . . .
N31 N 0.4226(7) 0.3058(6) 0.4068(5) 0.054(4) Uiso 1 1 d GD . .
C55 C 0.4296(11) 0.3444(11) 0.3593(5) 0.215(15) Uiso 1 1 d G . .
H55A H 0.4563 0.3192 0.3284 0.258 Uiso 1 1 calc R . .
C56 C 0.3975(14) 0.4198(11) 0.3569(9) 0.30(2) Uiso 1 1 d G . .
H56A H 0.4023 0.4461 0.3244 0.359 Uiso 1 1 calc R . .
C57 C 0.3584(14) 0.4566(6) 0.4021(12) 0.28(2) Uiso 1 1 d G . .
H57A H 0.3364 0.5081 0.4004 0.337 Uiso 1 1 calc R . .
C58 C 0.3514(15) 0.4180(10) 0.4496(10) 0.51(4) Uiso 1 1 d G . .
H58A H 0.3246 0.4432 0.4804 0.611 Uiso 1 1 calc R . .
C59 C 0.3835(12) 0.3426(10) 0.4519(5) 0.32(2) Uiso 1 1 d GD . .
C60 C 0.386(2) 0.2979(17) 0.4983(6) 0.29(2) Uiso 1 1 d D . .
H60A H 0.3573 0.3167 0.5310 0.348 Uiso 1 1 calc R . .
N32 N 0.4355(16) 0.2213(15) 0.4927(4) 0.172(11) Uiso 1 1 d D . .
O16 O 0.3491(6) 0.0988(5) 0.5131(3) 0.034(3) Uiso 1 1 d . . .
N33 N 0.1060(8) 0.2167(7) 0.5563(4) 0.032(4) Uiso 1 1 d . . .
C61 C 0.0273(10) 0.2531(8) 0.5673(6) 0.036(5) Uiso 1 1 d . . .
H61A H -0.0080 0.2614 0.5398 0.043 Uiso 1 1 calc R . .
C62 C -0.0136(11) 0.2821(9) 0.6130(6) 0.054(5) Uiso 1 1 d . . .
H62A H -0.0738 0.3096 0.6182 0.065 Uiso 1 1 calc R . .
C63 C 0.0430(11) 0.2672(10) 0.6532(7) 0.060(6) Uiso 1 1 d . . .
H63A H 0.0210 0.2842 0.6872 0.072 Uiso 1 1 calc R . .
C64 C 0.1267(11) 0.2293(9) 0.6420(6) 0.051(5) Uiso 1 1 d . . .
H64A H 0.1645 0.2204 0.6682 0.061 Uiso 1 1 calc R . .
C65 C 0.1620(10) 0.2011(9) 0.5902(6) 0.034(5) Uiso 1 1 d . . .
C66 C 0.2482(10) 0.1595(9) 0.5764(6) 0.045(5) Uiso 1 1 d . . .
H66A H 0.2895 0.1473 0.6010 0.054 Uiso 1 1 calc R . .
N34 N 0.2709(8) 0.1374(7) 0.5285(5) 0.030(4) Uiso 1 1 d . . .
O17 O 0.4021(7) -0.0334(6) 0.4577(4) 0.049(3) Uiso 1 1 d . . .
N35 N 0.2003(10) -0.0809(8) 0.4639(5) 0.064(5) Uiso 1 1 d . . .
C67 C 0.1273(11) -0.0909(10) 0.4686(6) 0.052(5) Uiso 1 1 d . . .
H67A H 0.0764 -0.0514 0.4591 0.063 Uiso 1 1 calc R . .
C68 C 0.1230(12) -0.1585(10) 0.4872(6) 0.065(6) Uiso 1 1 d . . .
H68A H 0.0700 -0.1640 0.4911 0.078 Uiso 1 1 calc R . .
C69 C 0.1954(13) -0.2140(12) 0.4990(7) 0.080(7) Uiso 1 1 d . . .
H69A H 0.1950 -0.2603 0.5106 0.096 Uiso 1 1 calc R . .
C70 C 0.2707(11) -0.2036(10) 0.4942(6) 0.059(6) Uiso 1 1 d . . .
H70A H 0.3221 -0.2435 0.5025 0.071 Uiso 1 1 calc R . .
C71 C 0.2745(11) -0.1332(10) 0.4768(6) 0.042(5) Uiso 1 1 d . . .
C72 C 0.3483(11) -0.1170(9) 0.4723(6) 0.044(5) Uiso 1 1 d . . .
H72A H 0.4041 -0.1528 0.4772 0.052 Uiso 1 1 calc R . .
N36 N 0.3332(8) -0.0509(8) 0.4612(5) 0.040(4) Uiso 1 1 d . . .
O18 O 0.0232(8) 0.1016(7) 0.4244(4) 0.074(4) Uiso 1 1 d . . .
N37 N 0.2574(8) -0.0207(7) 0.3617(4) 0.033(4) Uiso 1 1 d . . .
C73 C 0.3310(12) -0.0605(10) 0.3406(7) 0.059(6) Uiso 1 1 d . . .
H73A H 0.3765 -0.0759 0.3625 0.071 Uiso 1 1 calc R . .
C74 C 0.3566(14) -0.0873(12) 0.2848(8) 0.096(8) Uiso 1 1 d . . .
H74A H 0.4133 -0.1144 0.2701 0.115 Uiso 1 1 calc R . .
C75 C 0.2836(12) -0.0654(10) 0.2600(7) 0.066(6) Uiso 1 1 d . . .
H75A H 0.2892 -0.0795 0.2252 0.080 Uiso 1 1 calc R . .
C76 C 0.1999(13) -0.0230(11) 0.2827(8) 0.086(7) Uiso 1 1 d . . .
H76A H 0.1511 -0.0098 0.2639 0.103 Uiso 1 1 calc R . .
C77 C 0.1914(13) -0.0009(11) 0.3346(7) 0.068(6) Uiso 1 1 d . . .
C78 C 0.1112(12) 0.0434(10) 0.3523(7) 0.065(6) Uiso 1 1 d . . .
H78A H 0.0646 0.0611 0.3311 0.078 Uiso 1 1 calc R . .
N38 N 0.1023(9) 0.0606(8) 0.4028(5) 0.055(4) Uiso 1 1 d . . .
O19 O 0.0550(6) 0.2089(6) 0.4506(4) 0.042(3) Uiso 1 1 d . . .
N39 N 0.0611(8) 0.3226(7) 0.3144(5) 0.039(4) Uiso 1 1 d . . .
C79 C 0.0761(11) 0.3567(9) 0.2671(6) 0.052(5) Uiso 1 1 d . . .
H79A H 0.1241 0.3697 0.2597 0.063 Uiso 1 1 calc R . .
C80 C 0.0163(13) 0.3714(12) 0.2305(8) 0.096(8) Uiso 1 1 d . . .
H80A H 0.0255 0.3921 0.1963 0.115 Uiso 1 1 calc R . .
C81 C -0.0598(12) 0.3551(11) 0.2443(7) 0.078(7) Uiso 1 1 d . . .
H81A H -0.1029 0.3706 0.2206 0.094 Uiso 1 1 calc R . .
C82 C -0.0699(13) 0.3174(11) 0.2913(8) 0.093(7) Uiso 1 1 d . . .
H82A H -0.1157 0.3018 0.2999 0.112 Uiso 1 1 calc R . .
C83 C -0.0045(11) 0.3035(10) 0.3268(7) 0.053(5) Uiso 1 1 d . . .
C84 C -0.0091(9) 0.2645(8) 0.3753(5) 0.033(5) Uiso 1 1 d . . .
H84A H -0.0550 0.2496 0.3865 0.040 Uiso 1 1 calc R . .
N40 N 0.0537(8) 0.2504(7) 0.4035(5) 0.045(4) Uiso 1 1 d . . .
O20 O 0.2997(6) 0.3097(5) 0.3271(4) 0.037(3) Uiso 1 1 d . . .
N41 N 0.0728(8) 0.3970(7) 0.4047(5) 0.037(4) Uiso 1 1 d . . .
C85 C -0.0067(10) 0.4235(9) 0.4288(6) 0.042(5) Uiso 1 1 d . . .
H85A H -0.0374 0.3930 0.4356 0.050 Uiso 1 1 calc R . .
C86 C -0.0471(11) 0.4961(9) 0.4447(6) 0.049(5) Uiso 1 1 d . . .
H86A H -0.1027 0.5160 0.4631 0.059 Uiso 1 1 calc R . .
C87 C 0.0035(11) 0.5332(11) 0.4304(6) 0.064(6) Uiso 1 1 d . . .
H87A H -0.0192 0.5819 0.4402 0.077 Uiso 1 1 calc R . .
C88 C 0.0829(10) 0.5089(9) 0.4036(6) 0.042(5) Uiso 1 1 d . . .
H88A H 0.1141 0.5387 0.3939 0.051 Uiso 1 1 calc R . .
C89 C 0.1140(10) 0.4380(9) 0.3918(6) 0.032(5) Uiso 1 1 d . . .
C90 C 0.1942(11) 0.4074(10) 0.3626(6) 0.053(6) Uiso 1 1 d . . .
H90A H 0.2283 0.4345 0.3516 0.064 Uiso 1 1 calc R . .
N42 N 0.2203(8) 0.3393(8) 0.3512(5) 0.043(4) Uiso 1 1 d . . .
O21 O 0.4228(6) 0.0294(5) 0.3633(3) 0.031(3) Uiso 1 1 d . . .
N43 N 0.3594(7) 0.1914(7) 0.2476(4) 0.023(3) Uiso 1 1 d . . .
C91 C 0.3328(11) 0.2457(11) 0.2108(7) 0.073(6) Uiso 1 1 d . . .
H91A H 0.3027 0.2941 0.2210 0.088 Uiso 1 1 calc R . .
C92 C 0.3491(10) 0.2322(10) 0.1550(6) 0.052(5) Uiso 1 1 d . . .
H92A H 0.3311 0.2721 0.1296 0.062 Uiso 1 1 calc R . .
C93 C 0.3908(13) 0.1615(13) 0.1381(9) 0.109(9) Uiso 1 1 d . . .
H93A H 0.4059 0.1526 0.1019 0.131 Uiso 1 1 calc R . .
C94 C 0.4087(11) 0.1060(12) 0.1765(7) 0.075(7) Uiso 1 1 d . . .
H94A H 0.4290 0.0568 0.1682 0.090 Uiso 1 1 calc R . .
C95 C 0.3955(10) 0.1254(9) 0.2299(6) 0.039(5) Uiso 1 1 d . . .
C96 C 0.4250(10) 0.0642(10) 0.2712(6) 0.059(6) Uiso 1 1 d . . .
H96A H 0.4567 0.0148 0.2638 0.070 Uiso 1 1 calc R . .
N44 N 0.4019(8) 0.0869(7) 0.3182(5) 0.046(4) Uiso 1 1 d . . .
O22 O 0.4497(6) 0.0843(6) 0.6127(4) 0.041(3) Uiso 1 1 d . . .
N45 N 0.4754(8) 0.1907(7) 0.3249(4) 0.028(4) Uiso 1 1 d . . .
N46 N 0.5335(11) 0.1817(9) 0.2961(6) 0.068(5) Uiso 1 1 d . . .
N47 N 0.5903(13) 0.1749(11) 0.2625(8) 0.125(8) Uiso 1 1 d . . .
N48 N 0.2242(8) 0.2036(7) 0.3393(5) 0.044(4) Uiso 1 1 d . . .
N49 N 0.1989(8) 0.1794(8) 0.3056(5) 0.045(4) Uiso 1 1 d . . .
N50 N 0.1748(10) 0.1584(9) 0.2740(6) 0.080(6) Uiso 1 1 d . . .
N51 N 0.1932(8) 0.2567(7) 0.4514(5) 0.041(4) Uiso 1 1 d . . .
N52 N 0.1894(8) 0.3065(8) 0.4800(5) 0.041(4) Uiso 1 1 d . . .
N53 N 0.1882(9) 0.3472(9) 0.5108(6) 0.080(5) Uiso 1 1 d . . .
N54 N 0.1544(9) 0.0641(8) 0.5100(5) 0.055(4) Uiso 1 1 d . . .
N55 N 0.1038(10) 0.0587(8) 0.5420(6) 0.061(5) Uiso 1 1 d . . .
N56 N 0.0643(10) 0.0427(9) 0.5761(6) 0.084(6) Uiso 1 1 d . . .

loop_
_atom_site_aniso_label
_atom_site_aniso_U_11
_atom_site_aniso_U_22
_atom_site_aniso_U_33
_atom_site_aniso_U_23
_atom_site_aniso_U_13
_atom_site_aniso_U_12
Ni1 0.0800(19) 0.0437(17) 0.0255(13) 0.0123(12) -0.0194(12) -0.0430(16)
Ni2 0.0632(17) 0.0296(15) 0.0188(12) 0.0020(11) -0.0089(11) -0.0252(14)
Ni3 0.0656(18) 0.0353(16) 0.0176(12) 0.0095(11) -0.0148(11) -0.0260(15)
Ni4 0.0627(18) 0.0323(15) 0.0300(13) -0.0040(12) -0.0054(12) -0.0247(15)
Ni5 0.0615(17) 0.0341(16) 0.0232(13) 0.0085(12) -0.0141(12) -0.0228(15)
Ni6 0.0656(17) 0.0359(16) 0.0193(12) 0.0036(11) -0.0134(11) -0.0281(15)
Ni7 0.0688(18) 0.0343(16) 0.0294(13) 0.0001(12) -0.0114(12) -0.0275(15)
Ni8 0.0662(19) 0.067(2) 0.0261(14) 0.0011(13) -0.0084(12) -0.0337(17)
Ni9 0.0756(19) 0.0477(18) 0.0303(14) 0.0208(13) -0.0238(13) -0.0266(16)
Ni10 0.0685(18) 0.0496(18) 0.0183(13) 0.0132(12) -0.0129(12) -0.0284(16)
Ni11 0.0676(18) 0.0422(17) 0.0250(13) 0.0050(12) -0.0094(12) -0.0258(15)
Ni12 0.0729(19) 0.0492(18) 0.0317(14) 0.0096(13) -0.0137(13) -0.0335(16)
Ni13 0.0556(17) 0.0390(17) 0.0216(13) 0.0025(12) -0.0064(11) -0.0199(15)
Ni14 0.0656(18) 0.0317(16) 0.0177(12) 0.0070(11) -0.0113(11) -0.0156(15)
O12 0.045(7) 0.027(7) 0.017(6) 0.015(5) 0.004(5) -0.011(6)

loop_
_atom_type_symbol
_atom_type_description
_atom_type_scat_dispersion_real
_atom_type_scat_dispersion_imag
_atom_type_scat_source
C C 0.0033 0.0016 'International Tables Vol C Tables 4.2.6.8 and 6.1.1.4'
H H 0.0000 0.0000 'International Tables Vol C Tables 4.2.6.8 and 6.1.1.4'
N N 0.0061 0.0033 'International Tables Vol C Tables 4.2.6.8 and 6.1.1.4'
O O 0.0106 0.0060 'International Tables Vol C Tables 4.2.6.8 and 6.1.1.4'
Cl Cl 0.1484 0.1585 'International Tables Vol C Tables 4.2.6.8 and 6.1.1.4'
Ni Ni 0.3393 1.1124 'International Tables Vol C Tables 4.2.6.8 and 6.1.1.4'

loop_
_geom_angle_atom_site_label_1
_geom_angle_atom_site_label_2
_geom_angle_atom_site_label_3
_geom_angle
_geom_angle_site_symmetry_1
_geom_angle_site_symmetry_3
_geom_angle_publ_flag
N2 Ni1 O1 90.3(5) . . ?
N2 Ni1 N3 170.0(5) . . ?
O1 Ni1 N3 95.1(4) . . ?
N2 Ni1 N1 78.1(5) . . ?
O1 Ni1 N1 160.3(4) . . ?
N3 Ni1 N1 98.9(5) . . ?
N2 Ni1 N17 99.1(5) . . ?
O1 Ni1 N17 82.1(5) . . ?
N3 Ni1 N17 90.0(5) . . ?
N1 Ni1 N17 84.1(5) . . ?
N2 Ni1 N4 93.3(7) . . ?
O1 Ni1 N4 92.0(6) . . ?
N3 Ni1 N4 78.1(7) . . ?
N1 Ni1 N4 104.3(6) . . ?
N17 Ni1 N4 166.3(7) . . ?
O9 Ni2 O5 82.8(4) . . ?
O9 Ni2 O1 172.6(4) . . ?
O5 Ni2 O1 93.4(4) . . ?
O9 Ni2 O8 87.1(4) . . ?
O5 Ni2 O8 166.3(4) . . ?
O1 Ni2 O8 95.6(4) . . ?
O9 Ni2 O2 96.1(4) . . ?
O5 Ni2 O2 97.5(4) . . ?
O1 Ni2 O2 90.6(4) . . ?
O8 Ni2 O2 92.8(4) . . ?
O9 Ni2 O3 76.4(4) . . ?
O5 Ni2 O3 88.5(4) . . ?
O1 Ni2 O3 97.3(4) . . ?
O8 Ni2 O3 80.2(4) . . ?
O2 Ni2 O3 169.9(4) . . ?
N6 Ni3 O1 87.1(4) . . ?
N6 Ni3 O6 174.0(4) . . ?
O1 Ni3 O6 98.5(4) . . ?
N6 Ni3 N5 80.8(5) . . ?
O1 Ni3 N5 166.9(4) . . ?
O6 Ni3 N5 93.5(4) . . ?
N6 Ni3 N20 91.0(5) . . ?
O1 Ni3 N20 91.3(4) . . ?
O6 Ni3 N20 90.9(5) . . ?
N5 Ni3 N20 93.9(5) . . ?
N6 Ni3 N17 87.3(5) . . ?
O1 Ni3 N17 80.5(5) . . ?
O6 Ni3 N17 91.6(5) . . ?
N5 Ni3 N17 93.9(5) . . ?
N20 Ni3 N17 171.7(5) . . ?
O4 Ni4 O8 91.0(7) . . ?
O4 Ni4 O3 175.1(7) . 2_565 ?
O8 Ni4 O3 93.6(4) . 2_565 ?
O4 Ni4 O9 100.8(7) . 2_565 ?
O8 Ni4 O9 164.8(4) . 2_565 ?
O3 Ni4 O9 74.9(4) 2_565 2_565 ?
O4 Ni4 O11 87.6(6) . . ?
O8 Ni4 O11 103.5(4) . . ?
O3 Ni4 O11 89.7(3) 2_565 . ?
O9 Ni4 O11 86.7(4) 2_565 . ?
O4 Ni4 O3 105.0(6) . . ?
O8 Ni4 O3 77.9(4) . . ?
O3 Ni4 O3 77.7(4) 2_565 . ?
O9 Ni4 O3 89.8(4) 2_565 . ?
O11 Ni4 O3 167.4(4) . . ?
N7 Ni5 N8 77.2(5) . . ?
N7 Ni5 N10 102.1(5) . . ?
N8 Ni5 N10 179.2(5) . . ?
N7 Ni5 N9 92.9(5) . . ?
N8 Ni5 N9 100.2(5) . . ?
N10 Ni5 N9 80.2(5) . . ?
N7 Ni5 N20 167.8(5) . . ?
N8 Ni5 N20 90.7(5) . . ?
N10 Ni5 N20 90.0(5) . . ?
N9 Ni5 N20 88.5(5) . . ?
N7 Ni5 N23 86.4(5) . . ?
N8 Ni5 N23 94.0(5) . . ?
N10 Ni5 N23 85.5(5) . . ?
N9 Ni5 N23 165.2(5) . . ?
N20 Ni5 N23 95.2(5) . . ?
N26 Ni6 N23 171.8(5) . . ?
N26 Ni6 O2 80.3(4) . . ?
N23 Ni6 O2 91.5(4) . . ?
N26 Ni6 N11 93.7(5) . . ?
N23 Ni6 N11 94.5(5) . . ?
O2 Ni6 N11 169.6(4) . . ?
N26 Ni6 O7 91.2(4) . . ?
N23 Ni6 O7 88.9(4) . . ?
O2 Ni6 O7 95.4(4) . . ?
N11 Ni6 O7 93.3(5) . . ?
N26 Ni6 N12 90.9(5) . . ?
N23 Ni6 N12 90.0(5) . . ?
O2 Ni6 N12 91.5(4) . . ?
N11 Ni6 N12 79.9(5) . . ?
O7 Ni6 N12 173.0(4) . . ?
N13 Ni7 O2 166.8(5) . . ?
N13 Ni7 N15 92.2(5) . . ?
O2 Ni7 N15 96.8(4) . . ?
N13 Ni7 N16 95.7(6) . . ?
O2 Ni7 N16 95.2(5) . . ?
N15 Ni7 N16 80.6(5) . . ?
N13 Ni7 N14 76.7(5) . . ?
O2 Ni7 N14 93.9(4) . . ?
N15 Ni7 N14 88.9(5) . . ?
N16 Ni7 N14 166.9(5) . . ?
N13 Ni7 N26 94.2(5) . . ?
O2 Ni7 N26 78.1(4) . . ?
N15 Ni7 N26 170.2(5) . . ?
N16 Ni7 N26 91.4(5) . . ?
N14 Ni7 N26 99.8(4) . . ?
Ni2 O1 Ni3 112.5(4) . . ?
Ni2 O1 Ni1 111.4(4) . . ?
Ni3 O1 Ni1 100.8(4) . . ?
Ni2 O1 H1B 110.6 . . ?
Ni3 O1 H1B 110.6 . . ?
Ni1 O1 H1B 110.6 . . ?
Ni7 O2 Ni2 110.4(4) . . ?
Ni7 O2 Ni6 101.6(4) . . ?
Ni2 O2 Ni6 110.3(4) . . ?
Ni7 O2 H2B 111.4 . . ?
Ni2 O2 H2B 111.4 . . ?
Ni6 O2 H2B 111.4 . . ?
N2 O3 Ni4 140.8(8) . 2_565 ?
N2 O3 Ni2 105.6(7) . . ?
Ni4 O3 Ni2 101.7(4) 2_565 . ?
N2 O3 Ni4 101.5(7) . . ?
Ni4 O3 Ni4 102.3(4) 2_565 . ?
Ni2 O3 Ni4 97.4(4) . . ?
N4 O4 Ni4 136(2) . . ?
N6 O5 Ni2 112.0(7) . . ?
N8 O6 Ni3 116.7(9) . . ?
N10 O7 Ni6 116.7(9) . . ?
N12 O8 Ni2 120.9(9) . . ?
N12 O8 Ni4 132.1(9) . . ?
Ni2 O8 Ni4 103.6(4) . . ?
N14 O9 Ni2 120.2(8) . . ?
N14 O9 Ni4 133.8(8) . 2_565 ?
Ni2 O9 Ni4 106.0(5) . 2_565 ?
C1 N1 C5 120.0 . . ?
C1 N1 Ni1 127.8(6) . . ?
C5 N1 Ni1 111.5(6) . . ?
N1 C1 C2 120.0 . . ?
N1 C1 H1A 120.0 . . ?
C2 C1 H1A 120.0 . . ?
C3 C2 C1 120.0 . . ?
C3 C2 H2A 120.0 . . ?
C1 C2 H2A 120.0 . . ?
C2 C3 C4 120.0 . . ?
C2 C3 H3A 120.0 . . ?
C4 C3 H3A 120.0 . . ?
C5 C4 C3 120.0 . . ?
C5 C4 H4A 120.0 . . ?
C3 C4 H4A 120.0 . . ?
C4 C5 N1 120.0 . . ?
C4 C5 C6 121.4(10) . . ?
N1 C5 C6 118.5(10) . . ?
N2 C6 C5 107.0(13) . . ?
N2 C6 H6A 126.5 . . ?
C5 C6 H6A 126.5 . . ?
C6 N2 O3 107.3(11) . . ?
C6 N2 Ni1 124.0(11) . . ?
O3 N2 Ni1 128.2(9) . . ?
C7 N3 C11 120.0 . . ?
C7 N3 Ni1 127.4(10) . . ?
C11 N3 Ni1 112.3(10) . . ?
N3 C7 C8 120.0 . . ?
N3 C7 H7A 120.0 . . ?
C8 C7 H7A 120.0 . . ?
C9 C8 C7 120.0 . . ?
C9 C8 H8A 120.0 . . ?
C7 C8 H8A 120.0 . . ?
C10 C9 C8 120.0 . . ?
C10 C9 H9A 120.0 . . ?
C8 C9 H9A 120.0 . . ?
C9 C10 C11 120.0 . . ?
C9 C10 H10A 120.0 . . ?
C11 C10 H10A 120.0 . . ?
C10 C11 N3 120.0 . . ?
C10 C11 C12 114.8(18) . . ?
N3 C11 C12 125.2(18) . . ?
O4 N4 C12 123(2) . . ?
O4 N4 Ni1 124(2) . . ?
C12 N4 Ni1 113.0(15) . . ?
C17 N5 C13 129.9(13) . . ?
C17 N5 Ni3 107.1(10) . . ?
C13 N5 Ni3 123.0(10) . . ?
N5 C13 C14 116.2(15) . . ?
N5 C13 H13A 121.9 . . ?
C14 C13 H13A 121.9 . . ?
C13 C14 C15 116.2(17) . . ?
C13 C14 H14A 121.9 . . ?
C15 C14 H14A 121.9 . . ?
C16 C15 C14 121.9(19) . . ?
C16 C15 H15A 119.0 . . ?
C14 C15 H15A 119.0 . . ?
C15 C16 C17 119.2(18) . . ?
C15 C16 H16A 120.4 . . ?
C17 C16 H16A 120.4 . . ?
N5 C17 C18 126.9(13) . . ?
N5 C17 C16 115.9(14) . . ?
C18 C17 C16 117.0(14) . . ?
C17 C18 N6 109.6(12) . . ?
C17 C18 H18A 125.2 . . ?
N6 C18 H18A 125.2 . . ?
O5 N6 C18 115.7(10) . . ?
O5 N6 Ni3 128.8(8) . . ?
C18 N6 Ni3 115.5(8) . . ?
C23 N7 C19 108.7(14) . . ?
C23 N7 Ni5 120.0(12) . . ?
C19 N7 Ni5 127.9(12) . . ?
N7 C19 C20 122.7(16) . . ?
N7 C19 H19A 118.6 . . ?
C20 C19 H19A 118.6 . . ?
C21 C20 C19 119.6(16) . . ?
C21 C20 H20A 120.2 . . ?
C19 C20 H20A 120.2 . . ?
C20 C21 C22 118.7(17) . . ?
C20 C21 H21A 120.7 . . ?
C22 C21 H21A 120.7 . . ?
C23 C22 C21 110.9(17) . . ?
C23 C22 H22A 124.6 . . ?
C21 C22 H22A 124.6 . . ?
N7 C23 C22 137.0(17) . . ?
N7 C23 C24 111.0(15) . . ?
C22 C23 C24 110.9(16) . . ?
N8 C24 C23 114.1(16) . . ?
N8 C24 H24A 122.9 . . ?
C23 C24 H24A 122.9 . . ?
C24 N8 O6 120.6(14) . . ?
C24 N8 Ni5 116.2(12) . . ?
O6 N8 Ni5 123.2(10) . . ?
C29 N9 C25 122.1(16) . . ?
C29 N9 Ni5 112.6(11) . . ?
C25 N9 Ni5 125.2(12) . . ?
N9 C25 C26 113.3(19) . . ?
N9 C25 H25A 123.4 . . ?
C26 C25 H25A 123.4 . . ?
C27 C26 C25 122(2) . . ?
C27 C26 H26A 119.1 . . ?
C25 C26 H26A 119.1 . . ?
C26 C27 C28 124(3) . . ?
C26 C27 H27A 117.9 . . ?
C28 C27 H27A 117.9 . . ?
C29 C28 C27 112(2) . . ?
C29 C28 H28A 124.1 . . ?
C27 C28 H28A 124.1 . . ?
N9 C29 C28 126.3(18) . . ?
N9 C29 C30 115.0(18) . . ?
C28 C29 C30 117.9(19) . . ?
N10 C30 C29 117.6(17) . . ?
N10 C30 H30A 121.2 . . ?
C29 C30 H30A 121.2 . . ?
O7 N10 C30 119.3(14) . . ?
O7 N10 Ni5 126.6(11) . . ?
C30 N10 Ni5 113.9(11) . . ?
C31 N11 C35 116.3(14) . . ?
C31 N11 Ni6 128.4(12) . . ?
C35 N11 Ni6 114.9(12) . . ?
N11 C31 C32 122.3(17) . . ?
N11 C31 H31A 118.8 . . ?
C32 C31 H31A 118.8 . . ?
C31 C32 C33 117.6(18) . . ?
C31 C32 H32A 121.2 . . ?
C33 C32 H32A 121.2 . . ?
C34 C33 C32 125.3(19) . . ?
C34 C33 H33A 117.3 . . ?
C32 C33 H33A 117.3 . . ?
C33 C34 C35 110.3(18) . . ?
C33 C34 H34A 124.8 . . ?
C35 C34 H34A 124.8 . . ?
N11 C35 C34 128.0(17) . . ?
N11 C35 C36 113.2(15) . . ?
C34 C35 C36 118.7(17) . . ?
N12 C36 C35 118.3(16) . . ?
N12 C36 H36A 120.8 . . ?
C35 C36 H36A 120.8 . . ?
O8 N12 C36 126.2(14) . . ?
O8 N12 Ni6 120.4(9) . . ?
C36 N12 Ni6 113.1(11) . . ?
N4 C12 C11 111(2) . . ?
N4 C12 H12A 124.6 . . ?
C11 C12 H12A 124.6 . . ?
C37 N13 C41 106.5(13) . . ?
C37 N13 Ni7 132.8(12) . . ?
C41 N13 Ni7 120.6(11) . . ?
C38 C37 N13 132.6(18) . . ?
C38 C37 H37A 113.7 . . ?
N13 C37 H37A 113.7 . . ?
C37 C38 C39 114.0(19) . . ?
C37 C38 H38A 123.0 . . ?
C39 C38 H38A 123.0 . . ?
C40 C39 C38 120.0(19) . . ?
C40 C39 H39A 120.0 . . ?
C38 C39 H39A 120.0 . . ?
C39 C40 C41 118.8(19) . . ?
C39 C40 H40A 120.6 . . ?
C41 C40 H40A 120.6 . . ?
N13 C41 C40 127.7(17) . . ?
N13 C41 C42 110.1(13) . . ?
C40 C41 C42 122.0(16) . . ?
N14 C42 C41 116.0(15) . . ?
N14 C42 H42A 122.0 . . ?
C41 C42 H42A 122.0 . . ?
C42 N14 O9 125.2(13) . . ?
C42 N14 Ni7 115.9(11) . . ?
O9 N14 Ni7 118.5(8) . . ?
C43 N15 C47 112.1(16) . . ?
C43 N15 Ni7 136.1(14) . . ?
C47 N15 Ni7 111.6(12) . . ?
N15 C43 C44 131(2) . . ?
N15 C43 H43A 114.5 . . ?
C44 C43 H43A 114.5 . . ?
C45 C44 C43 115(2) . . ?
C45 C44 H44A 122.7 . . ?
C43 C44 H44A 122.7 . . ?
C46 C45 C44 118(2) . . ?
C46 C45 H45A 121.2 . . ?
C44 C45 H45A 121.2 . . ?
C47 C46 C45 122(2) . . ?
C47 C46 H46A 119.2 . . ?
C45 C46 H46A 119.2 . . ?
C46 C47 C48 119(2) . . ?
C46 C47 N15 123.1(19) . . ?
C48 C47 N15 117.7(18) . . ?
O10 N16 C48 114.7(15) . . ?
O10 N16 Ni7 129.5(11) . . ?
C48 N16 Ni7 115.0(12) . . ?
N18 N17 Ni1 136.2(16) . . ?
N18 N17 Ni3 129.1(16) . . ?
Ni1 N17 Ni3 94.7(6) . . ?
N19 N18 N17 169(4) . . ?
N21 N20 Ni5 121.0(13) . . ?
N21 N20 Ni3 117.7(12) . . ?
Ni5 N20 Ni3 108.5(6) . . ?
N22 N21 N20 175(2) . . ?
N24 N23 Ni6 123.8(10) . . ?
N24 N23 Ni5 113.7(10) . . ?
Ni6 N23 Ni5 111.1(6) . . ?
N23 N24 N25 171.2(15) . . ?
N27 N26 Ni6 134.2(12) . . ?
N27 N26 Ni7 122.3(13) . . ?
Ni6 N26 Ni7 98.2(5) . . ?
N26 N27 N28 174(2) . . ?
N16 C48 C47 113.7(18) . . ?
N16 C48 H48A 123.1 . . ?
C47 C48 H48A 123.1 . . ?
O12 Ni8 N30 94.1(5) . . ?
O12 Ni8 N29 161.7(5) . . ?
N30 Ni8 N29 74.7(6) . . ?
O12 Ni8 N31 95.8(4) . . ?
N30 Ni8 N31 167.3(5) . . ?
N29 Ni8 N31 97.6(5) . . ?
O12 Ni8 N45 79.2(4) . . ?
N30 Ni8 N45 98.2(5) . . ?
N29 Ni8 N45 88.0(5) . . ?
N31 Ni8 N45 91.5(5) . . ?
O12 Ni8 N32 90.3(7) . . ?
N30 Ni8 N32 98.8(8) . . ?
N29 Ni8 N32 105.5(8) . . ?
N31 Ni8 N32 73.3(9) . . ?
N45 Ni8 N32 160.6(8) . . ?
O16 Ni9 O17 168.6(4) . 2_656 ?
O16 Ni9 O22 102.4(4) . . ?
O17 Ni9 O22 86.0(4) 2_656 . ?
O16 Ni9 O14 95.3(4) . 2_656 ?
O17 Ni9 O14 77.0(4) 2_656 2_656 ?
O22 Ni9 O14 89.5(4) . 2_656 ?
O16 Ni9 O14 79.1(4) . . ?
O17 Ni9 O14 91.1(4) 2_656 . ?
O22 Ni9 O14 167.5(4) . . ?
O14 Ni9 O14 78.0(4) 2_656 . ?
O16 Ni9 O15 87.5(6) . . ?
O17 Ni9 O15 101.0(7) 2_656 . ?
O22 Ni9 O15 84.5(6) . . ?
O14 Ni9 O15 173.8(6) 2_656 . ?
O14 Ni9 O15 108.0(6) . . ?
O13 Ni10 O21 100.4(4) . . ?
O13 Ni10 O14 167.6(4) . . ?
O21 Ni10 O14 88.3(4) . . ?
O13 Ni10 O12 92.2(4) . . ?
O21 Ni10 O12 96.3(4) . . ?
O14 Ni10 O12 95.6(4) . . ?
O13 Ni10 O17 95.8(4) . . ?
O21 Ni10 O17 79.8(4) . . ?
O14 Ni10 O17 76.9(4) . . ?
O12 Ni10 O17 171.6(4) . . ?
O13 Ni10 O16 90.2(4) . . ?
O21 Ni10 O16 164.7(4) . . ?
O14 Ni10 O16 79.7(4) . . ?
O12 Ni10 O16 94.3(4) . . ?
O17 Ni10 O16 88.3(4) . . ?
O13 Ni11 N34 88.2(5) . . ?
O13 Ni11 O19 100.5(4) . . ?
N34 Ni11 O19 171.2(5) . . ?
O13 Ni11 N51 91.7(5) . . ?
N34 Ni11 N51 89.7(5) . . ?
O19 Ni11 N51 88.6(4) . . ?
O13 Ni11 N33 166.3(4) . . ?
N34 Ni11 N33 79.6(5) . . ?
O19 Ni11 N33 91.9(4) . . ?
N51 Ni11 N33 94.5(5) . . ?
O13 Ni11 N54 79.2(5) . . ?
N34 Ni11 N54 91.3(5) . . ?
O19 Ni11 N54 91.8(5) . . ?
N51 Ni11 N54 170.8(5) . . ?
N33 Ni11 N54 94.7(5) . . ?
O13 Ni12 N38 100.4(5) . . ?
O13 Ni12 N36 91.1(5) . . ?
N38 Ni12 N36 164.5(6) . . ?
O13 Ni12 N37 99.6(4) . . ?
N38 Ni12 N37 78.9(5) . . ?
N36 Ni12 N37 89.0(5) . . ?
O13 Ni12 N35 164.1(5) . . ?
N38 Ni12 N35 93.8(6) . . ?
N36 Ni12 N35 76.4(6) . . ?
N37 Ni12 N35 90.1(5) . . ?
O13 Ni12 N54 80.4(5) . . ?
N38 Ni12 N54 92.8(6) . . ?
N36 Ni12 N54 99.4(5) . . ?
N37 Ni12 N54 171.6(5) . . ?
N35 Ni12 N54 91.8(6) . . ?
N42 Ni13 N40 178.1(6) . . ?
N42 Ni13 N48 86.3(6) . . ?
N40 Ni13 N48 95.4(5) . . ?
N42 Ni13 N41 78.6(6) . . ?
N40 Ni13 N41 99.7(5) . . ?
N48 Ni13 N41 164.7(5) . . ?
N42 Ni13 N39 100.9(5) . . ?
N40 Ni13 N39 78.3(5) . . ?
N48 Ni13 N39 89.8(5) . . ?
N41 Ni13 N39 90.4(5) . . ?
N42 Ni13 N51 92.4(5) . . ?
N40 Ni13 N51 88.2(5) . . ?
N48 Ni13 N51 94.4(5) . . ?
N41 Ni13 N51 88.9(5) . . ?
N39 Ni13 N51 166.2(5) . . ?
N43 Ni14 N44 77.3(5) . . ?
N43 Ni14 O12 167.9(4) . . ?
N44 Ni14 O12 92.1(5) . . ?
N43 Ni14 N45 92.9(4) . . ?
N44 Ni14 N45 88.6(5) . . ?
O12 Ni14 N45 80.9(4) . . ?
N43 Ni14 O20 96.4(4) . . ?
N44 Ni14 O20 173.7(4) . . ?
O12 Ni14 O20 94.1(4) . . ?
N45 Ni14 O20 91.2(4) . . ?
N43 Ni14 N48 94.2(5) . . ?
N44 Ni14 N48 93.7(5) . . ?
O12 Ni14 N48 92.2(4) . . ?
N45 Ni14 N48 172.8(5) . . ?
O20 Ni14 N48 87.3(5) . . ?
Ni8 O12 Ni14 102.5(4) . . ?
Ni8 O12 Ni10 110.8(4) . . ?
Ni14 O12 Ni10 110.0(5) . . ?
Ni8 O12 H12B 111.1 . . ?
Ni14 O12 H12B 111.1 . . ?
Ni10 O12 H12B 111.1 . . ?
Ni10 O13 Ni11 115.8(5) . . ?
Ni10 O13 Ni12 113.4(5) . . ?
Ni11 O13 Ni12 103.0(4) . . ?
Ni10 O13 H13B 108.1 . . ?
Ni11 O13 H13B 108.1 . . ?
Ni12 O13 H13B 108.1 . . ?
N30 O14 Ni10 112.6(8) . . ?
N30 O14 Ni9 130.9(8) . 2_656 ?
Ni10 O14 Ni9 101.7(5) . 2_656 ?
N30 O14 Ni9 105.9(8) . . ?
Ni10 O14 Ni9 98.9(4) . . ?
Ni9 O14 Ni9 102.0(4) 2_656 . ?
C49 N29 C53 113.5(14) . . ?
C49 N29 Ni8 132.0(12) . . ?
C53 N29 Ni8 113.9(12) . . ?
C50 C49 N29 126.0(19) . . ?
C50 C49 H49A 117.0 . . ?
N29 C49 H49A 117.0 . . ?
C49 C50 C51 120(2) . . ?
C49 C50 H50A 119.8 . . ?
C51 C50 H50A 119.8 . . ?
C50 C51 C52 117(2) . . ?
C50 C51 H51A 121.6 . . ?
C52 C51 H51A 121.6 . . ?
C53 C52 C51 120(2) . . ?
C53 C52 H52A 120.2 . . ?
C51 C52 H52A 120.2 . . ?
N29 C53 C52 123.5(18) . . ?
N29 C53 C54 114.0(14) . . ?
C52 C53 C54 122.3(17) . . ?
N30 C54 C53 116.9(16) . . ?
N30 C54 H54A 121.5 . . ?
C53 C54 H54A 121.5 . . ?
C54 N30 O14 122.7(14) . . ?
C54 N30 Ni8 119.4(13) . . ?
O14 N30 Ni8 116.2(9) . . ?
N32 O15 Ni9 123(2) . . ?
C55 N31 C59 120.0 . . ?
C55 N31 Ni8 119.2(9) . . ?
C59 N31 Ni8 120.8(9) . . ?
C56 C55 N31 120.0 . . ?
C56 C55 H55A 120.0 . . ?
N31 C55 H55A 120.0 . . ?
C57 C56 C55 120.0 . . ?
C57 C56 H56A 120.0 . . ?
C55 C56 H56A 120.0 . . ?
C56 C57 C58 120.0 . . ?
C56 C57 H57A 120.0 . . ?
C58 C57 H57A 120.0 . . ?
C57 C58 C59 120.0 . . ?
C57 C58 H58A 120.0 . . ?
C59 C58 H58A 120.0 . . ?
C58 C59 N31 120.0 . . ?
C58 C59 C60 124.9(5) . . ?
N31 C59 C60 114.9(5) . . ?
C59 C60 N32 115.2(13) . . ?
C59 C60 H60A 122.4 . . ?
N32 C60 H60A 122.4 . . ?
O15 N32 C60 112.5(16) . . ?
O15 N32 Ni8 132(2) . . ?
C60 N32 Ni8 114.8(14) . . ?
N34 O16 Ni9 139.7(9) . . ?
N34 O16 Ni10 115.5(8) . . ?
Ni9 O16 Ni10 101.6(4) . . ?
C61 N33 C65 122.4(14) . . ?
C61 N33 Ni11 128.1(11) . . ?
C65 N33 Ni11 109.4(11) . . ?
N33 C61 C62 128.5(16) . . ?
N33 C61 H61A 115.8 . . ?
C62 C61 H61A 115.8 . . ?
C61 C62 C63 113.1(17) . . ?
C61 C62 H62A 123.4 . . ?
C63 C62 H62A 123.4 . . ?
C64 C63 C62 119.1(17) . . ?
C64 C63 H63A 120.5 . . ?
C62 C63 H63A 120.5 . . ?
C63 C64 C65 121.5(16) . . ?
C63 C64 H64A 119.2 . . ?
C65 C64 H64A 119.2 . . ?
N33 C65 C66 120.3(15) . . ?
N33 C65 C64 115.3(15) . . ?
C66 C65 C64 124.4(15) . . ?
N34 C66 C65 117.9(15) . . ?
N34 C66 H66A 121.0 . . ?
C65 C66 H66A 121.0 . . ?
O16 N34 C66 121.4(13) . . ?
O16 N34 Ni11 125.9(9) . . ?
C66 N34 Ni11 112.7(11) . . ?
N36 O17 Ni9 143.6(10) . 2_656 ?
N36 O17 Ni10 113.0(9) . . ?
Ni9 O17 Ni10 103.4(5) 2_656 . ?
C67 N35 C71 122.8(17) . . ?
C67 N35 Ni12 126.0(13) . . ?
C71 N35 Ni12 111.2(12) . . ?
N35 C67 C68 122.4(17) . . ?
N35 C67 H67A 118.8 . . ?
C68 C67 H67A 118.8 . . ?
C69 C68 C67 118.2(19) . . ?
C69 C68 H68A 120.9 . . ?
C67 C68 H68A 120.9 . . ?
C68 C69 C70 119(2) . . ?
C68 C69 H69A 120.4 . . ?
C70 C69 H69A 120.4 . . ?
C69 C70 C71 122.5(18) . . ?
C69 C70 H70A 118.8 . . ?
C71 C70 H70A 118.8 . . ?
N35 C71 C72 118.9(17) . . ?
N35 C71 C70 114.8(16) . . ?
C72 C71 C70 126.3(17) . . ?
N36 C72 C71 114.0(17) . . ?
N36 C72 H72A 123.0 . . ?
C71 C72 H72A 123.0 . . ?
C72 N36 O17 115.5(14) . . ?
C72 N36 Ni12 118.4(13) . . ?
O17 N36 Ni12 125.2(10) . . ?
C73 N37 C77 118.4(16) . . ?
C73 N37 Ni12 132.3(12) . . ?
C77 N37 Ni12 109.2(13) . . ?
N37 C73 C74 129.2(17) . . ?
N37 C73 H73A 115.4 . . ?
C74 C73 H73A 115.4 . . ?
C75 C74 C73 108.2(19) . . ?
C75 C74 H74A 125.9 . . ?
C73 C74 H74A 125.9 . . ?
C74 C75 C76 124(2) . . ?
C74 C75 H75A 117.8 . . ?
C76 C75 H75A 117.8 . . ?
C75 C76 C77 118.0(19) . . ?
C75 C76 H76A 121.0 . . ?
C77 C76 H76A 121.0 . . ?
N37 C77 C78 123(2) . . ?
N37 C77 C76 121.8(19) . . ?
C78 C77 C76 114.9(19) . . ?
C77 C78 N38 114.7(18) . . ?
C77 C78 H78A 122.7 . . ?
N38 C78 H78A 122.7 . . ?
O18 N38 C78 118.4(14) . . ?
O18 N38 Ni12 128.0(10) . . ?
C78 N38 Ni12 113.6(12) . . ?
N40 O19 Ni11 116.6(8) . . ?
C83 N39 C79 124.3(15) . . ?
C83 N39 Ni13 110.4(11) . . ?
C79 N39 Ni13 125.3(12) . . ?
N39 C79 C80 116.1(17) . . ?
N39 C79 H79A 121.9 . . ?
C80 C79 H79A 121.9 . . ?
C79 C80 C81 120.7(19) . . ?
C79 C80 H80A 119.6 . . ?
C81 C80 H80A 119.6 . . ?
C82 C81 C80 121(2) . . ?
C82 C81 H81A 119.6 . . ?
C80 C81 H81A 119.6 . . ?
C81 C82 C83 114(2) . . ?
C81 C82 H82A 122.8 . . ?
C83 C82 H82A 122.8 . . ?
N39 C83 C84 118.5(16) . . ?
N39 C83 C82 123.1(17) . . ?
C84 C83 C82 118.3(18) . . ?
N40 C84 C83 115.1(16) . . ?
N40 C84 H84A 122.4 . . ?
C83 C84 H84A 122.4 . . ?
C84 N40 O19 117.8(13) . . ?
C84 N40 Ni13 117.2(11) . . ?
O19 N40 Ni13 124.9(9) . . ?
N42 O20 Ni14 114.6(9) . . ?
C89 N41 C85 120.6(16) . . ?
C89 N41 Ni13 112.8(11) . . ?
C85 N41 Ni13 126.3(12) . . ?
N41 C85 C86 122.1(17) . . ?
N41 C85 H85A 118.9 . . ?
C86 C85 H85A 118.9 . . ?
C87 C86 C85 111.7(17) . . ?
C87 C86 H86A 124.1 . . ?
C85 C86 H86A 124.1 . . ?
C86 C87 C88 128(2) . . ?
C86 C87 H87A 116.2 . . ?
C88 C87 H87A 116.2 . . ?
C87 C88 C89 114.2(18) . . ?
C87 C88 H88A 122.9 . . ?
C89 C88 H88A 122.9 . . ?
N41 C89 C88 123.6(16) . . ?
N41 C89 C90 116.8(17) . . ?
C88 C89 C90 119.5(18) . . ?
N42 C90 C89 117.1(18) . . ?
N42 C90 H90A 121.5 . . ?
C89 C90 H90A 121.5 . . ?
C90 N42 O20 115.8(15) . . ?
C90 N42 Ni13 114.8(12) . . ?
O20 N42 Ni13 129.3(11) . . ?
N44 O21 Ni10 110.3(8) . . ?
C95 N43 C91 115.2(14) . . ?
C95 N43 Ni14 115.9(10) . . ?
C91 N43 Ni14 128.9(12) . . ?
N43 C91 C92 121.2(18) . . ?
N43 C91 H91A 119.4 . . ?
C92 C91 H91A 119.4 . . ?
C93 C92 C91 121.4(18) . . ?
C93 C92 H92A 119.3 . . ?
C91 C92 H92A 119.3 . . ?
C94 C93 C92 117(2) . . ?
C94 C93 H93A 121.7 . . ?
C92 C93 H93A 121.7 . . ?
C93 C94 C95 117(2) . . ?
C93 C94 H94A 121.5 . . ?
C95 C94 H94A 121.5 . . ?
N43 C95 C94 127.9(16) . . ?
N43 C95 C96 115.3(15) . . ?
C94 C95 C96 116.8(17) . . ?
N44 C96 C95 111.8(17) . . ?
N44 C96 H96A 124.1 . . ?
C95 C96 H96A 124.1 . . ?
C96 N44 O21 116.6(14) . . ?
C96 N44 Ni14 118.9(12) . . ?
O21 N44 Ni14 124.3(9) . . ?
N46 N45 Ni14 139.3(12) . . ?
N46 N45 Ni8 123.8(12) . . ?
Ni14 N45 Ni8 96.3(5) . . ?
N45 N46 N47 175(2) . . ?
N49 N48 Ni13 119.1(10) . . ?
N49 N48 Ni14 117.5(10) . . ?
Ni13 N48 Ni14 114.7(7) . . ?
N50 N49 N48 178.6(19) . . ?
N52 N51 Ni11 120.6(10) . . ?
N52 N51 Ni13 116.5(10) . . ?
Ni11 N51 Ni13 110.4(6) . . ?
N53 N52 N51 173.3(17) . . ?
N55 N54 Ni12 136.5(14) . . ?
N55 N54 Ni11 123.7(13) . . ?
Ni12 N54 Ni11 93.9(6) . . ?
N56 N55 N54 169(2) . . ?

loop_
_geom_bond_atom_site_label_1
_geom_bond_atom_site_label_2
_geom_bond_distance
_geom_bond_site_symmetry_2
_geom_bond_publ_flag
Ni1 N2 1.975(12) . ?
Ni1 O1 2.065(10) . ?
Ni1 N3 2.069(10) . ?
Ni1 N1 2.080(8) . ?
Ni1 N17 2.116(14) . ?
Ni1 N4 2.254(18) . ?
Ni2 O9 1.989(9) . ?
Ni2 O5 2.014(9) . ?
Ni2 O1 2.025(9) . ?
Ni2 O8 2.029(9) . ?
Ni2 O2 2.061(10) . ?
Ni2 O3 2.113(10) . ?
Ni3 N6 2.014(11) . ?
Ni3 O1 2.053(9) . ?
Ni3 O6 2.055(10) . ?
Ni3 N5 2.144(12) . ?
Ni3 N20 2.169(14) . ?
Ni3 N17 2.196(16) . ?
Ni4 O4 2.033(5) . ?
Ni4 O8 2.068(11) . ?
Ni4 O3 2.085(9) 2_565 ?
Ni4 O9 2.087(10) 2_565 ?
Ni4 O11 2.098(9) . ?
Ni4 O3 2.174(9) . ?
Ni5 N7 2.023(12) . ?
Ni5 N8 2.054(14) . ?
Ni5 N10 2.057(13) . ?
Ni5 N9 2.088(13) . ?
Ni5 N20 2.139(13) . ?
Ni5 N23 2.191(12) . ?
Ni6 N26 2.045(13) . ?
Ni6 N23 2.051(12) . ?
Ni6 O2 2.063(8) . ?
Ni6 N11 2.077(12) . ?
Ni6 O7 2.080(10) . ?
Ni6 N12 2.096(13) . ?
Ni7 N13 1.999(12) . ?
Ni7 O2 2.040(9) . ?
Ni7 N15 2.070(12) . ?
Ni7 N16 2.080(15) . ?
Ni7 N14 2.095(12) . ?
Ni7 N26 2.162(12) . ?
O1 H1B 1.0000 . ?
O2 H2B 1.0000 . ?
O3 N2 1.405(13) . ?
O3 Ni4 2.085(9) 2_565 ?
O4 N4 0.94(2) . ?
O5 N6 1.352(12) . ?
O6 N8 1.408(15) . ?
O7 N10 1.286(13) . ?
O8 N12 1.269(14) . ?
O9 N14 1.353(13) . ?
O9 Ni4 2.087(10) 2_565 ?
O10 N16 1.352(16) . ?
N1 C1 1.3900 . ?
N1 C5 1.3900 . ?
C1 C2 1.3900 . ?
C1 H1A 0.9500 . ?
C2 C3 1.3900 . ?
C2 H2A 0.9500 . ?
C3 C4 1.3900 . ?
C3 H3A 0.9500 . ?
C4 C5 1.3900 . ?
C4 H4A 0.9500 . ?
C5 C6 1.491(16) . ?
C6 N2 1.348(17) . ?
C6 H6A 0.9500 . ?
N3 C7 1.3900 . ?
N3 C11 1.3900 . ?
C7 C8 1.3900 . ?
C7 H7A 0.9500 . ?
C8 C9 1.3900 . ?
C8 H8A 0.9500 . ?
C9 C10 1.3900 . ?
C9 H9A 0.9500 . ?
C10 C11 1.3900 . ?
C10 H10A 0.9500 . ?
C11 C12 1.416(5) . ?
N4 C12 1.41(3) . ?
N5 C17 1.313(15) . ?
N5 C13 1.350(16) . ?
C13 C14 1.43(2) . ?
C13 H13A 0.9500 . ?
C14 C15 1.44(2) . ?
C14 H14A 0.9500 . ?
C15 C16 1.37(2) . ?
C15 H15A 0.9500 . ?
C16 C17 1.417(19) . ?
C16 H16A 0.9500 . ?
C17 C18 1.404(16) . ?
C18 N6 1.443(15) . ?
C18 H18A 0.9500 . ?
N7 C23 1.264(17) . ?
N7 C19 1.385(18) . ?
C19 C20 1.433(18) . ?
C19 H19A 0.9500 . ?
C20 C21 1.33(2) . ?
C20 H20A 0.9500 . ?
C21 C22 1.47(2) . ?
C21 H21A 0.9500 . ?
C22 C23 1.343(19) . ?
C22 H22A 0.9500 . ?
C23 C24 1.56(2) . ?
C24 N8 1.298(17) . ?
C24 H24A 0.9500 . ?
N9 C29 1.37(2) . ?
N9 C25 1.390(17) . ?
C25 C26 1.46(3) . ?
C25 H25A 0.9500 . ?
C26 C27 1.37(3) . ?
C26 H26A 0.9500 . ?
C27 C28 1.41(2) . ?
C27 H27A 0.9500 . ?
C28 C29 1.38(2) . ?
C28 H28A 0.9500 . ?
C29 C30 1.47(2) . ?
C30 N10 1.335(18) . ?
C30 H30A 0.9500 . ?
N11 C31 1.353(19) . ?
N11 C35 1.37(2) . ?
C31 C32 1.379(19) . ?
C31 H31A 0.9500 . ?
C32 C33 1.41(2) . ?
C32 H32A 0.9500 . ?
C33 C34 1.39(2) . ?
C33 H33A 0.9500 . ?
C34 C35 1.42(2) . ?
C34 H34A 0.9500 . ?
C35 C36 1.50(2) . ?
C36 N12 1.333(16) . ?
C36 H36A 0.9500 . ?
C12 H12A 0.9500 . ?
N13 C37 1.354(19) . ?
N13 C41 1.354(16) . ?
C37 C38 1.347(19) . ?
C37 H37A 0.9500 . ?
C38 C39 1.37(2) . ?
C38 H38A 0.9500 . ?
C39 C40 1.33(2) . ?
C39 H39A 0.9500 . ?
C40 C41 1.362(18) . ?
C40 H40A 0.9500 . ?
C41 C42 1.499(19) . ?
C42 N14 1.294(15) . ?
C42 H42A 0.9500 . ?
N15 C43 1.269(19) . ?
N15 C47 1.45(2) . ?
C43 C44 1.49(2) . ?
C43 H43A 0.9500 . ?
C44 C45 1.42(3) . ?
C44 H44A 0.9500 . ?
C45 C46 1.41(2) . ?
C45 H45A 0.9500 . ?
C46 C47 1.40(2) . ?
C46 H46A 0.9500 . ?
C47 C48 1.44(2) . ?
N16 C48 1.400(18) . ?
N17 N18 1.25(2) . ?
N18 N19 1.04(4) . ?
N20 N21 1.211(18) . ?
N21 N22 1.114(19) . ?
N23 N24 1.198(14) . ?
N24 N25 1.223(15) . ?
N26 N27 1.100(17) . ?
N27 N28 1.22(2) . ?
C48 H48A 0.9500 . ?
Ni8 O12 2.025(10) . ?
Ni8 N30 2.089(13) . ?
Ni8 N29 2.099(13) . ?
Ni8 N31 2.136(12) . ?
Ni8 N45 2.184(11) . ?
Ni8 N32 2.232(5) . ?
Ni9 O16 2.043(10) . ?
Ni9 O17 2.043(11) 2_656 ?
Ni9 O22 2.061(10) . ?
Ni9 O14 2.120(11) 2_656 ?
Ni9 O14 2.153(10) . ?
Ni9 O15 2.20(2) . ?
Ni10 O13 1.998(9) . ?
Ni10 O21 2.047(9) . ?
Ni10 O14 2.070(10) . ?
Ni10 O12 2.093(10) . ?
Ni10 O17 2.095(11) . ?
Ni10 O16 2.099(9) . ?
Ni11 O13 2.011(9) . ?
Ni11 N34 2.042(12) . ?
Ni11 O19 2.065(10) . ?
Ni11 N51 2.094(14) . ?
Ni11 N33 2.116(12) . ?
Ni11 N54 2.205(15) . ?
Ni12 O13 2.038(10) . ?
Ni12 N38 2.050(13) . ?
Ni12 N36 2.055(12) . ?
Ni12 N37 2.101(12) . ?
Ni12 N35 2.111(16) . ?
Ni12 N54 2.131(14) . ?
Ni13 N42 1.986(14) . ?
Ni13 N40 1.987(13) . ?
Ni13 N48 2.058(13) . ?
Ni13 N41 2.089(13) . ?
Ni13 N39 2.107(12) . ?
Ni13 N51 2.157(12) . ?
Ni14 N43 2.040(11) . ?
Ni14 N44 2.044(14) . ?
Ni14 O12 2.052(8) . ?
Ni14 N45 2.086(12) . ?
Ni14 O20 2.096(10) . ?
Ni14 N48 2.097(13) . ?
O12 H12B 1.0000 . ?
O13 H13B 1.0000 . ?
O14 N30 1.446(15) . ?
O14 Ni9 2.120(11) 2_656 ?
N29 C49 1.35(2) . ?
N29 C53 1.370(18) . ?
C49 C50 1.34(2) . ?
C49 H49A 0.9500 . ?
C50 C51 1.36(2) . ?
C50 H50A 0.9500 . ?
C51 C52 1.40(2) . ?
C51 H51A 0.9500 . ?
C52 C53 1.38(2) . ?
C52 H52A 0.9500 . ?
C53 C54 1.420(19) . ?
C54 N30 1.212(15) . ?
C54 H54A 0.9500 . ?
O15 N32 1.02(3) . ?
N31 C55 1.3900 . ?
N31 C59 1.3900 . ?
C55 C56 1.3900 . ?
C55 H55A 0.9500 . ?
C56 C57 1.3900 . ?
C56 H56A 0.9500 . ?
C57 C58 1.3900 . ?
C57 H57A 0.9500 . ?
C58 C59 1.3900 . ?
C58 H58A 0.9500 . ?
C59 C60 1.405(5) . ?
C60 N32 1.44(3) . ?
C60 H60A 0.9500 . ?
O16 N34 1.279(12) . ?
N33 C61 1.255(15) . ?
N33 C65 1.302(16) . ?
C61 C62 1.349(18) . ?
C61 H61A 0.9500 . ?
C62 C63 1.43(2) . ?
C62 H62A 0.9500 . ?
C63 C64 1.330(19) . ?
C63 H63A 0.9500 . ?
C64 C65 1.462(19) . ?
C64 H64A 0.9500 . ?
C65 C66 1.390(18) . ?
C66 N34 1.314(16) . ?
C66 H66A 0.9500 . ?
O17 N36 1.355(15) . ?
O17 Ni9 2.043(11) 2_656 ?
N35 C67 1.333(19) . ?
N35 C71 1.334(17) . ?
C67 C68 1.42(2) . ?
C67 H67A 0.9500 . ?
C68 C69 1.33(2) . ?
C68 H68A 0.9500 . ?
C69 C70 1.38(2) . ?
C69 H69A 0.9500 . ?
C70 C71 1.47(2) . ?
C70 H70A 0.9500 . ?
C71 C72 1.42(2) . ?
C72 N36 1.257(18) . ?
C72 H72A 0.9500 . ?
O18 N38 1.349(14) . ?
N37 C73 1.272(17) . ?
N37 C77 1.307(19) . ?
C73 C74 1.54(2) . ?
C73 H73A 0.9500 . ?
C74 C75 1.37(2) . ?
C74 H74A 0.9500 . ?
C75 C76 1.42(2) . ?
C75 H75A 0.9500 . ?
C76 C77 1.43(2) . ?
C76 H76A 0.9500 . ?
C77 C78 1.35(2) . ?
C78 N38 1.356(18) . ?
C78 H78A 0.9500 . ?
O19 N40 1.387(14) . ?
N39 C83 1.321(19) . ?
N39 C79 1.374(17) . ?
C79 C80 1.41(2) . ?
C79 H79A 0.9500 . ?
C80 C81 1.46(2) . ?
C80 H80A 0.9500 . ?
C81 C82 1.38(2) . ?
C81 H81A 0.9500 . ?
C82 C83 1.46(2) . ?
C82 H82A 0.9500 . ?
C83 C84 1.407(19) . ?
C84 N40 1.298(16) . ?
C84 H84A 0.9500 . ?
O20 N42 1.337(13) . ?
N41 C89 1.284(18) . ?
N41 C85 1.334(16) . ?
C85 C86 1.43(2) . ?
C85 H85A 0.9500 . ?
C86 C87 1.35(2) . ?
C86 H86A 0.9500 . ?
C87 C88 1.360(19) . ?
C87 H87A 0.9500 . ?
C88 C89 1.36(2) . ?
C88 H88A 0.9500 . ?
C89 C90 1.403(18) . ?
C90 N42 1.318(19) . ?
C90 H90A 0.9500 . ?
O21 N44 1.513(14) . ?
N43 C95 1.327(18) . ?
N43 C91 1.333(18) . ?
C91 C92 1.46(2) . ?
C91 H91A 0.9500 . ?
C92 C93 1.40(2) . ?
C92 H92A 0.9500 . ?
C93 C94 1.37(2) . ?
C93 H93A 0.9500 . ?
C94 C95 1.43(2) . ?
C94 H94A 0.9500 . ?
C95 C96 1.50(2) . ?
C96 N44 1.295(18) . ?
C96 H96A 0.9500 . ?
N45 N46 1.121(16) . ?
N46 N47 1.18(2) . ?
N48 N49 1.246(17) . ?
N49 N50 1.151(18) . ?
N51 N52 1.288(16) . ?
N52 N53 1.198(18) . ?
N54 N55 1.144(16) . ?
N55 N56 1.133(17) . ?
